data_4307238
loop_
_publ_author_name
'Mingxing Wang'
'Xunwen Xiao'
'Hideki Fujiwara'
'Toyonari Sugimoto'
'Satoru Noguchi'
'Takekazu Ishida'
'Takehiko Mori'
'Hiroko Aruga Katori'

_publ_contact_author_address
;
    Gakuen-cho 1-2, Sakai, Osaka 599-8570, Japan
;
_publ_contact_author_email ' toyonari@c.s.osakafu-u.ac.jp '
_publ_contact_author_fax ' 072-252-4175 '
_publ_contact_author_name ' Toyonari Sugimoto'
_publ_contact_author_phone ' 072-254-9817 '
_publ_section_title
;
Antiferromagnetic or Canted Antiferromagnetic Orderings of Fe(III) d Spins
of FeX4- Ions in BEDT-TTFVO(S).FeX4 (X = Cl, Br) [BEDT-TTFVO(S) =
Bis(ethylenedithio)tetrathiafulvalenoquinone(-thioquinone)-1,3-dithiolemethide]
;
_journal_name_full 'Inorganic Chemistry'
_journal_page_first 3049
_journal_page_last 3056
_journal_paper_doi 10.1021/ic0617700
_journal_volume 46
_journal_year 2007
_chemical_formula_moiety 'C13 H8 Br4 Fe O S10 '
_chemical_formula_sum 'C13 H8 Br4 Fe O S10'
_chemical_formula_weight 876.27
_space_group_IT_number 14
_symmetry_cell_setting monoclinic
_symmetry_Int_Tables_number 14
_symmetry_space_group_name_Hall '-P 2ybc'
_symmetry_space_group_name_H-M 'P 1 21/c 1'
_cell_angle_alpha 90.000(2)
_cell_angle_beta 98.807(3)
_cell_angle_gamma 90.000(2)
_cell_formula_units_Z 4
_cell_length_a 6.371(4)
_cell_length_b 21.565(13)
_cell_length_c 18.391(12)
_cell_measurement_reflns_used 5866
_cell_measurement_temperature 293.1
_cell_measurement_theta_max 27.5
_cell_measurement_theta_min 3.0
_cell_volume 2497(3)
_computing_cell_refinement CrystalClear
_computing_data_collection CrystalClear
_computing_data_reduction CrystalStructure
_computing_publication_material 'CrystalStructure Ver. 3.5.1'
_computing_structure_refinement CRYSTALS
_computing_structure_solution SIR92
_diffrn_detector_area_resol_mean 7.31
_diffrn_measured_fraction_theta_full 0.9896
_diffrn_measured_fraction_theta_max 0.9896
_diffrn_measurement_device_type 'Rigaku Mercury'
_diffrn_measurement_method \w
_diffrn_radiation_type 'Mo K\a'
_diffrn_radiation_wavelength 0.7107
_diffrn_reflns_av_R_equivalents 0.047
_diffrn_reflns_limit_h_max 8
_diffrn_reflns_limit_h_min -6
_diffrn_reflns_limit_k_max 28
_diffrn_reflns_limit_k_min -28
_diffrn_reflns_limit_l_max 23
_diffrn_reflns_limit_l_min -23
_diffrn_reflns_number 55340
_diffrn_reflns_theta_full 27.63
_diffrn_reflns_theta_max 27.63
_exptl_absorpt_coefficient_mu 7.867
_exptl_absorpt_correction_T_max 0.730
_exptl_absorpt_correction_T_min 0.582
_exptl_absorpt_correction_type multi-scan
_exptl_absorpt_process_details 'Jacobson, R. (1998) Private communication'
_exptl_crystal_colour black
_exptl_crystal_density_diffrn 2.331
_exptl_crystal_density_method 'not measured'
_exptl_crystal_description needle
_exptl_crystal_F_000 1680.00
_exptl_crystal_size_max 0.08
_exptl_crystal_size_mid 0.04
_exptl_crystal_size_min 0.04
_refine_diff_density_max 1.03
_refine_diff_density_min -0.82
_refine_ls_extinction_method none
_refine_ls_goodness_of_fit_ref 1.393
_refine_ls_hydrogen_treatment refall
_refine_ls_number_parameters 270
_refine_ls_number_reflns 3061
_refine_ls_R_factor_gt 0.0310
_refine_ls_shift/su_max 0.0000
_refine_ls_structure_factor_coef F
_refine_ls_weighting_details 'w = 1/\s^2^(Fo)'
_refine_ls_weighting_scheme sigma
_refine_ls_wR_factor_ref 0.0210
_reflns_number_gt 3061
_reflns_number_total 5916
_reflns_threshold_expression F^2^>2.0\s(F^2^)
_cod_data_source_file ic0617700si20060919_034359_4.cif
_cod_data_source_block '__BEDT-TTFVO-FeBr4'
_cod_original_cell_volume 2497.0(27)
_cod_original_formula_sum 'C13 H8 Br4 Fe O S10 '
_cod_database_code 4307238

loop_
_symmetry_equiv_pos_as_xyz
x,y,z
-x,-y,-z
-x,y+1/2,-z+1/2
x,-y+1/2,z+1/2

loop_
_atom_site_label
_atom_site_type_symbol
_atom_site_fract_x
_atom_site_fract_y
_atom_site_fract_z
_atom_site_U_iso_or_equiv
_atom_site_adp_type
_atom_site_occupancy
_atom_site_symmetry_multiplicity
_atom_site_calc_flag
_atom_site_refinement_flags
_atom_site_disorder_assembly
_atom_site_disorder_group
Br(1) Br -0.00952(9) 0.17493(3) 0.29476(3) 0.0562(2) Uani 1.00 1 d . . .
Br(2) Br -0.01810(9) 0.00261(3) 0.23992(3) 0.0563(2) Uani 1.00 1 d . . .
Br(3) Br 0.43235(8) 0.10141(3) 0.20868(4) 0.0652(2) Uani 1.00 1 d . . .
Br(4) Br -0.10097(11) 0.13216(3) 0.09310(3) 0.0705(2) Uani 1.00 1 d . . .
Fe(1) Fe 0.06911(10) 0.10302(3) 0.20857(4) 0.0390(2) Uani 1.00 1 d . . .
S(1) S 0.2842(2) -0.20135(6) 0.36849(9) 0.0522(5) Uani 1.00 1 d . . .
S(2) S 0.7347(2) -0.14296(6) 0.30070(9) 0.0537(5) Uani 1.00 1 d . . .
S(3) S 0.2339(2) -0.07271(6) 0.41218(7) 0.0364(4) Uani 1.00 1 d . . .
S(4) S 0.6048(2) -0.02540(6) 0.35760(8) 0.0400(4) Uani 1.00 1 d . . .
S(5) S 0.1282(2) 0.06317(6) 0.46500(8) 0.0424(4) Uani 1.00 1 d . . .
S(6) S 0.5178(2) 0.10894(6) 0.41799(7) 0.0369(4) Uani 1.00 1 d . . .
S(7) S 0.2607(2) 0.28606(6) 0.47079(8) 0.0418(4) Uani 1.00 1 d . . .
S(8) S 0.6313(2) 0.24991(6) 0.40997(8) 0.0439(4) Uani 1.00 1 d . . .
S(9) S 0.3184(2) 0.42001(6) 0.45256(10) 0.0625(5) Uani 1.00 1 d . . .
S(10) S 0.7696(2) 0.37418(7) 0.37700(9) 0.0558(5) Uani 1.00 1 d . . .
O(1) O 0.0527(5) 0.1772(2) 0.5042(2) 0.0481(12) Uani 1.00 1 d . . .
C(1) C 0.4451(9) -0.2364(3) 0.3095(4) 0.078(3) Uani 1.00 1 d . . .
C(2) C 0.6671(9) -0.2210(3) 0.3196(4) 0.080(3) Uani 1.00 1 d . . .
C(3) C 0.3788(7) -0.1259(2) 0.3696(3) 0.034(2) Uani 1.00 1 d . . .
C(4) C 0.5520(7) -0.1032(2) 0.3441(3) 0.035(2) Uani 1.00 1 d . . .
C(5) C 0.3922(7) -0.0104(2) 0.4018(3) 0.032(2) Uani 1.00 1 d . . .
C(6) C 0.3493(7) 0.0482(2) 0.4253(3) 0.030(2) Uani 1.00 1 d . . .
C(7) C 0.1740(7) 0.1456(2) 0.4783(2) 0.023(1) Uani 1.00 1 d . . .
C(8) C 0.3646(7) 0.1647(2) 0.4518(3) 0.031(2) Uani 1.00 1 d . . .
C(9) C 0.4142(7) 0.2269(2) 0.4457(3) 0.030(2) Uani 1.00 1 d . . .
C(10) C 0.4105(7) 0.3455(2) 0.4411(3) 0.037(2) Uani 1.00 1 d . . .
C(11) C 0.5833(7) 0.3286(2) 0.4123(3) 0.036(2) Uani 1.00 1 d . . .
C(12) C 0.4810(9) 0.4638(2) 0.3994(4) 0.068(2) Uani 1.00 1 d . . .
C(13) C 0.7052(9) 0.4488(2) 0.4108(4) 0.075(3) Uani 1.00 1 d . . .
H(1) H 0.4301(9) -0.2801(3) 0.3134(4) 0.097(3) Uiso 1.00 1 c . . .
H(2) H 0.3917(9) -0.2236(3) 0.2608(4) 0.097(3) Uiso 1.00 1 c . . .
H(3) H 0.7388(9) -0.2480(3) 0.2907(4) 0.100(3) Uiso 1.00 1 c . . .
H(4) H 0.7166(9) -0.2282(3) 0.3703(4) 0.100(3) Uiso 1.00 1 c . . .
H(5) H 0.4324(9) 0.4554(2) 0.3489(4) 0.081(3) Uiso 1.00 1 c . . .
H(6) H 0.4628(9) 0.5066(2) 0.4088(4) 0.081(3) Uiso 1.00 1 c . . .
H(7) H 0.7478(9) 0.4491(2) 0.4626(4) 0.093(3) Uiso 1.00 1 c . . .
H(8) H 0.7821(9) 0.4796(2) 0.3889(4) 0.093(3) Uiso 1.00 1 c . . .

loop_
_atom_site_aniso_label
_atom_site_aniso_U_11
_atom_site_aniso_U_22
_atom_site_aniso_U_33
_atom_site_aniso_U_12
_atom_site_aniso_U_13
_atom_site_aniso_U_23
Br(1) 0.0527(4) 0.0693(4) 0.0457(4) 0.0155(3) 0.0047(3) -0.0127(3)
Br(2) 0.0503(4) 0.0541(4) 0.0659(5) -0.0128(3) 0.0137(3) 0.0091(3)
Br(3) 0.0382(3) 0.0494(4) 0.1131(6) -0.0056(3) 0.0278(4) -0.0095(4)
Br(4) 0.0835(5) 0.0874(5) 0.0387(4) -0.0005(4) 0.0036(4) 0.0074(4)
Fe(1) 0.0350(4) 0.0425(5) 0.0406(5) -0.0022(4) 0.0094(4) -0.0018(4)
S(1) 0.0464(9) 0.0312(8) 0.0808(12) -0.0051(7) 0.0158(8) -0.0116(8)
S(2) 0.0514(9) 0.0382(9) 0.0776(12) 0.0071(7) 0.0296(8) -0.0059(8)
S(3) 0.0338(7) 0.0272(7) 0.0499(10) -0.0015(6) 0.0124(7) -0.0028(7)
S(4) 0.0407(8) 0.0311(8) 0.0523(10) -0.0013(6) 0.0200(7) -0.0029(7)
S(5) 0.0416(8) 0.0320(8) 0.0567(10) 0.0005(6) 0.0177(7) -0.0030(7)
S(6) 0.0372(7) 0.0263(7) 0.0498(9) -0.0004(6) 0.0151(7) -0.0030(7)
S(7) 0.0415(8) 0.0267(8) 0.0601(10) 0.0007(6) 0.0173(7) -0.0045(7)
S(8) 0.0426(8) 0.0321(8) 0.0607(11) 0.0019(6) 0.0198(7) 0.0005(8)
S(9) 0.0518(9) 0.0270(8) 0.114(2) 0.0002(7) 0.0288(10) -0.0029(9)
S(10) 0.0527(9) 0.0410(9) 0.0787(12) -0.0098(7) 0.0258(8) 0.0002(8)
O(1) 0.050(2) 0.035(2) 0.062(3) 0.000(2) 0.018(2) -0.004(2)
C(1) 0.069(4) 0.043(4) 0.130(7) -0.012(3) 0.038(4) -0.036(4)
C(2) 0.076(5) 0.040(4) 0.132(7) 0.003(3) 0.047(5) -0.021(4)
C(3) 0.036(3) 0.021(3) 0.045(4) 0.004(2) 0.005(3) -0.002(3)
C(4) 0.034(3) 0.025(3) 0.045(4) 0.003(2) 0.005(3) -0.004(3)
C(5) 0.033(3) 0.026(3) 0.039(3) 0.000(2) 0.008(2) -0.002(3)
C(6) 0.029(3) 0.030(3) 0.032(3) -0.002(2) 0.004(2) -0.000(3)
C(7) 0.027(3) 0.015(3) 0.028(3) 0.002(2) 0.007(2) 0.001(2)
C(8) 0.035(3) 0.024(3) 0.033(3) 0.005(2) 0.001(2) -0.004(2)
C(9) 0.033(3) 0.031(3) 0.027(3) 0.002(2) 0.003(2) -0.002(2)
C(10) 0.033(3) 0.028(3) 0.047(4) -0.002(2) 0.000(3) -0.003(3)
C(11) 0.038(3) 0.028(3) 0.041(4) -0.004(2) -0.001(3) 0.000(3)
C(12) 0.058(4) 0.038(4) 0.107(6) -0.001(3) 0.006(4) 0.012(4)
C(13) 0.076(5) 0.039(4) 0.118(7) -0.011(3) 0.038(4) 0.015(4)

loop_
_atom_type_symbol
_atom_type_description
_atom_type_scat_dispersion_real
_atom_type_scat_dispersion_imag
_atom_type_scat_source
C C 0.003 0.002
;
International Tables for Crystallography
(1992, Vol. C, Tables 4.2.6.8 and 6.1.1.4)
;
H H 0.000 0.000
;
International Tables for Crystallography
(1992, Vol. C, Table 6.1.1.4)
;
Br Br -0.290 2.459
;
International Tables for Crystallography
(1992, Vol. C, Tables 4.2.6.8 and 6.1.1.4)
;
Fe Fe 0.346 0.844
;
International Tables for Crystallography
(1992, Vol. C, Tables 4.2.6.8 and 6.1.1.4)
;
O O 0.011 0.006
;
International Tables for Crystallography
(1992, Vol. C, Tables 4.2.6.8 and 6.1.1.4)
;
S S 0.125 0.123
;
International Tables for Crystallography
(1992, Vol. C, Tables 4.2.6.8 and 6.1.1.4)
;

loop_
_geom_angle_atom_site_label_1
_geom_angle_atom_site_label_2
_geom_angle_atom_site_label_3
_geom_angle
_geom_angle_publ_flag
_geom_angle_site_symmetry_1
_geom_angle_site_symmetry_2
_geom_angle_site_symmetry_3
Br(1) Fe(1) Br(2) 111.50(4) yes . . .
Br(1) Fe(1) Br(3) 109.21(3) yes . . .
Br(1) Fe(1) Br(4) 108.92(3) yes . . .
Br(2) Fe(1) Br(3) 105.20(3) yes . . .
Br(2) Fe(1) Br(4) 112.51(3) yes . . .
Br(3) Fe(1) Br(4) 109.39(4) yes . . .
C(1) S(1) C(3) 100.1(3) yes . . .
C(2) S(2) C(4) 100.2(3) yes . . .
C(3) S(3) C(5) 96.1(2) yes . . .
C(4) S(4) C(5) 95.8(2) yes . . .
C(6) S(5) C(7) 96.7(2) yes . . .
C(6) S(6) C(8) 96.3(2) yes . . .
C(9) S(7) C(10) 95.8(2) yes . . .
C(9) S(8) C(11) 96.9(2) yes . . .
C(10) S(9) C(12) 100.7(3) yes . . .
C(11) S(10) C(13) 99.9(3) yes . . .
C(2) C(1) H(1) 109.1(6) no . . .
C(2) C(1) H(2) 104.9(7) no . . .
C(2) C(1) S(1) 118.2(5) yes . . .
H(1) C(1) H(2) 109.5(8) no . . .
H(1) C(1) S(1) 107.7(6) no . . .
H(2) C(1) S(1) 107.2(6) no . . .
H(3) C(2) H(4) 109.5(8) no . . .
H(3) C(2) S(2) 108.5(6) no . . .
H(3) C(2) C(1) 109.6(6) no . . .
H(4) C(2) S(2) 106.9(5) no . . .
H(4) C(2) C(1) 105.1(7) no . . .
S(2) C(2) C(1) 117.0(4) yes . . .
C(4) C(3) S(1) 129.3(4) yes . . .
C(4) C(3) S(3) 115.9(3) yes . . .
S(1) C(3) S(3) 114.7(3) yes . . .
S(2) C(4) S(4) 114.7(3) yes . . .
S(2) C(4) C(3) 128.4(4) yes . . .
S(4) C(4) C(3) 116.9(4) yes . . .
C(6) C(5) S(3) 122.6(4) yes . . .
C(6) C(5) S(4) 122.1(4) yes . . .
S(3) C(5) S(4) 115.3(3) yes . . .
S(5) C(6) S(6) 117.1(3) yes . . .
S(5) C(6) C(5) 121.5(4) yes . . .
S(6) C(6) C(5) 121.4(4) yes . . .
C(8) C(7) S(5) 111.3(3) yes . . .
C(8) C(7) O(1) 127.5(4) yes . . .
S(5) C(7) O(1) 121.2(3) yes . . .
C(9) C(8) S(6) 119.8(4) yes . . .
C(9) C(8) C(7) 121.4(4) yes . . .
S(6) C(8) C(7) 118.5(3) yes . . .
S(7) C(9) S(8) 114.8(3) yes . . .
S(7) C(9) C(8) 123.5(4) yes . . .
S(8) C(9) C(8) 121.7(4) yes . . .
C(11) C(10) S(7) 116.5(4) yes . . .
C(11) C(10) S(9) 127.8(4) yes . . .
S(7) C(10) S(9) 115.7(3) yes . . .
S(8) C(11) S(10) 114.4(3) yes . . .
S(8) C(11) C(10) 115.9(4) yes . . .
S(10) C(11) C(10) 129.8(4) yes . . .
C(13) C(12) H(5) 105.4(7) no . . .
C(13) C(12) H(6) 109.6(6) no . . .
C(13) C(12) S(9) 116.2(4) yes . . .
H(5) C(12) H(6) 109.5(7) no . . .
H(5) C(12) S(9) 107.6(5) no . . .
H(6) C(12) S(9) 108.3(6) no . . .
H(7) C(13) H(8) 109.5(7) no . . .
H(7) C(13) S(10) 107.9(5) no . . .
H(7) C(13) C(12) 105.6(7) no . . .
H(8) C(13) S(10) 108.7(6) no . . .
H(8) C(13) C(12) 110.1(6) no . . .
S(10) C(13) C(12) 115.0(4) yes . . .

loop_
_geom_bond_atom_site_label_1
_geom_bond_atom_site_label_2
_geom_bond_distance
_geom_bond_publ_flag
_geom_bond_site_symmetry_1
_geom_bond_site_symmetry_2
Br(1) Fe(1) 2.3263(9) yes . .
Br(2) Fe(1) 2.3298(9) yes . .
Br(3) Fe(1) 2.3142(8) yes . .
Br(4) Fe(1) 2.3182(9) yes . .
S(1) C(1) 1.771(7) yes . .
S(1) C(3) 1.735(5) yes . .
S(2) C(2) 1.785(6) yes . .
S(2) C(4) 1.735(5) yes . .
S(3) C(3) 1.732(5) yes . .
S(3) C(5) 1.709(5) yes . .
S(4) C(4) 1.723(5) yes . .
S(4) C(5) 1.714(5) yes . .
S(5) C(6) 1.714(5) yes . .
S(5) C(7) 1.812(4) yes . .
S(6) C(6) 1.712(5) yes . .
S(6) C(8) 1.724(5) yes . .
S(7) C(9) 1.714(5) yes . .
S(7) C(10) 1.736(5) yes . .
S(8) C(9) 1.694(5) yes . .
S(8) C(11) 1.725(5) yes . .
S(9) C(10) 1.735(5) yes . .
S(9) C(12) 1.798(6) yes . .
S(10) C(11) 1.742(5) yes . .
S(10) C(13) 1.796(6) yes . .
O(1) C(7) 1.184(6) yes . .
C(1) C(2) 1.437(8) yes . .
C(1) H(1) 0.950(8) no . .
C(1) H(2) 0.950(9) no . .
C(2) H(3) 0.950(9) no . .
C(2) H(4) 0.95(1) no . .
C(3) C(4) 1.354(7) yes . .
C(5) C(6) 1.375(6) yes . .
C(7) C(8) 1.437(6) yes . .
C(8) C(9) 1.385(6) yes . .
C(10) C(11) 1.343(7) yes . .
C(12) C(13) 1.448(8) yes . .
C(12) H(5) 0.950(9) no . .
C(12) H(6) 0.950(7) no . .
C(13) H(7) 0.950(9) no . .
C(13) H(8) 0.950(8) no . .

loop_
_geom_contact_atom_site_label_1
_geom_contact_atom_site_label_2
_geom_contact_distance
_geom_contact_publ_flag
_geom_contact_site_symmetry_1
_geom_contact_site_symmetry_2
Br(1) Br(2) 3.8487(9) yes . 55501
Br(1) Br(3) 3.9925(8) yes . 45501
Br(1) Br(3) 3.7828(9) yes . 55501
Br(1) Br(4) 3.7793(8) yes . 55501
Br(1) Fe(1) 2.3263(9) yes . 55501
Br(1) S(5) 3.942(1) yes . 55501
Br(1) S(8) 3.718(2) yes . 45501
Br(1) O(1) 3.811(4) yes . 55501
Br(1) C(1) 3.661(5) yes . 55502
Br(1) C(2) 3.952(7) yes . 65502
Br(1) C(7) 3.457(4) yes . 55501
Br(1) C(8) 3.458(4) yes . 55501
Br(1) C(9) 3.735(4) yes . 55501
Br(1) H(1) 3.232(5) no . 55502
Br(1) H(2) 3.317(5) no . 55502
Br(1) H(3) 3.007(7) no . 65502
Br(2) Br(1) 3.8487(9) yes . 55501
Br(2) Br(3) 3.6892(8) yes . 55501
Br(2) Br(4) 3.8650(8) yes . 55501
Br(2) Fe(1) 2.3298(9) yes . 55501
Br(2) S(2) 3.758(2) yes . 45501
Br(2) S(3) 3.701(1) yes . 55501
Br(2) S(4) 3.523(2) yes . 45501
Br(2) S(10) 3.980(2) yes . 64502
Br(2) C(5) 3.660(4) yes . 55501
Br(2) C(6) 3.953(4) yes . 55501
Br(2) C(12) 3.694(5) yes . 54502
Br(2) C(13) 3.833(7) yes . 64502
Br(2) H(5) 3.058(5) no . 54502
Br(2) H(6) 3.625(5) no . 54502
Br(2) H(8) 3.035(7) no . 64502
Br(3) Br(1) 3.7828(9) yes . 55501
Br(3) Br(1) 3.9925(8) yes . 65501
Br(3) Br(2) 3.6892(8) yes . 55501
Br(3) Br(4) 3.7804(8) yes . 55501
Br(3) Br(4) 3.9665(9) yes . 65501
Br(3) Fe(1) 2.3142(8) yes . 55501
Br(3) S(4) 3.907(2) yes . 55501
Br(3) S(6) 3.808(1) yes . 55501
Br(3) C(1) 3.610(5) yes . 65502
Br(3) C(2) 3.903(5) yes . 65502
Br(3) C(12) 3.660(6) yes . 64502
Br(3) C(13) 3.979(6) yes . 64502
Br(3) H(1) 2.752(6) no . 65502
Br(3) H(2) 3.953(5) no . 65502
Br(3) H(3) 3.427(5) no . 65502
Br(3) H(5) 3.472(5) no . 64502
Br(3) H(6) 3.120(6) no . 64502
Br(3) H(8) 3.352(6) no . 64502
Br(4) Br(1) 3.7793(8) yes . 55501
Br(4) Br(1) 3.4359(9) yes . 55505
Br(4) Br(2) 3.8650(8) yes . 55501
Br(4) Br(2) 3.4359(9) yes . 55505
Br(4) Br(3) 3.9665(9) yes . 45501
Br(4) Br(3) 3.7804(8) yes . 55501
Br(4) Br(3) 3.4359(9) yes . 55505
Br(4) Br(4) 3.4359(9) yes . 55505
Br(4) Fe(1) 2.3182(9) yes . 55501
Br(4) Fe(1) 3.4359(9) yes . 55505
Br(4) S(1) 3.874(1) yes . 55502
Br(4) S(1) 3.436(2) yes . 55505
Br(4) S(2) 3.436(2) yes . 55505
Br(4) S(3) 3.436(1) yes . 55505
Br(4) S(4) 3.436(2) yes . 55505
Br(4) S(5) 3.436(2) yes . 55505
Br(4) S(6) 3.436(1) yes . 55505
Br(4) S(7) 3.882(2) yes . 55404
Br(4) S(7) 3.436(2) yes . 55505
Br(4) S(8) 3.436(2) yes . 55505
Br(4) S(9) 3.436(2) yes . 55505
Br(4) S(10) 3.936(2) yes . 45404
Br(4) S(10) 3.436(2) yes . 55505
Br(4) O(1) 3.436(3) yes . 55505
Br(4) C(1) 3.436(6) yes . 55505
Br(4) C(2) 3.436(6) yes . 55505
Br(4) C(3) 3.436(5) yes . 55505
Br(4) C(4) 3.436(5) yes . 55505
Br(4) C(5) 3.436(5) yes . 55505
Br(4) C(6) 3.436(5) yes . 55505
Br(4) C(7) 3.436(4) yes . 55505
Br(4) C(8) 3.436(5) yes . 55505
Br(4) C(9) 3.436(5) yes . 55505
Br(4) C(10) 3.883(4) yes . 45404
Br(4) C(10) 3.436(5) yes . 55505
Br(4) C(11) 3.711(5) yes . 45404
Br(4) C(11) 3.436(5) yes . 55505
Br(4) C(12) 3.436(6) yes . 55505
Br(4) C(13) 3.815(6) yes . 45404
Br(4) C(13) 3.436(6) yes . 55505
Br(4) H(1) 3.470(6) no . 55502
Br(4) H(1) 3.436(6) no . 55505
Br(4) H(2) 3.436(6) no . 55505
Br(4) H(3) 3.881(6) no . 65502
Br(4) H(3) 3.436(6) no . 55505
Br(4) H(4) 3.874(6) no . 65502
Br(4) H(4) 3.436(6) no . 55505
Br(4) H(5) 3.436(6) no . 55505
Br(4) H(6) 3.552(5) no . 54502
Br(4) H(6) 3.436(6) no . 55505
Br(4) H(7) 3.009(6) no . 45404
Br(4) H(7) 3.436(6) no . 55505
Br(4) H(8) 3.854(5) no . 64502
Br(4) H(8) 3.436(6) no . 55505
Fe(1) Br(1) 2.3263(9) yes . 55501
Fe(1) Br(2) 2.3298(9) yes . 55501
Fe(1) Br(3) 2.3142(8) yes . 55501
Fe(1) Br(4) 2.3182(9) yes . 55501
Fe(1) H(3) 3.438(5) no . 65502
Fe(1) H(8) 3.423(6) no . 64502
S(1) Br(4) 3.874(1) yes . 54502
S(1) S(2) 3.750(2) yes . 45501
S(1) S(2) 3.532(2) yes . 55501
S(1) S(3) 2.919(2) yes . 55501
S(1) C(2) 3.920(6) yes . 45501
S(1) C(2) 2.759(7) yes . 55501
S(1) C(4) 2.797(5) yes . 55501
S(1) H(1) 2.250(6) no . 55501
S(1) H(2) 2.244(7) no . 55501
S(1) H(3) 3.689(6) no . 45501
S(1) H(3) 3.566(7) no . 55501
S(1) H(4) 3.667(6) no . 45501
S(1) H(4) 2.810(6) no . 55501
S(2) Br(2) 3.758(2) yes . 65501
S(2) S(1) 3.532(2) yes . 55501
S(2) S(1) 3.750(2) yes . 65501
S(2) S(3) 3.823(2) yes . 65501
S(2) S(4) 2.911(2) yes . 55501
S(2) C(1) 2.754(6) yes . 55501
S(2) C(3) 2.787(5) yes . 55501
S(2) H(1) 3.564(6) no . 55501
S(2) H(2) 2.801(6) no . 55501
S(2) H(3) 2.272(6) no . 55501
S(2) H(4) 2.254(6) no . 55501
S(2) H(5) 3.508(6) no . 64502
S(3) Br(2) 3.701(1) yes . 55501
S(3) S(1) 2.919(2) yes . 55501
S(3) S(2) 3.823(2) yes . 45501
S(3) S(4) 2.891(2) yes . 55501
S(3) S(5) 3.191(2) yes . 55501
S(3) C(4) 2.624(5) yes . 55501
S(3) C(6) 2.709(5) yes . 55501
S(4) Br(2) 3.523(2) yes . 65501
S(4) Br(3) 3.907(2) yes . 55501
S(4) S(2) 2.911(2) yes . 55501
S(4) S(3) 2.891(2) yes . 55501
S(4) S(6) 3.182(2) yes . 55501
S(4) C(3) 2.630(5) yes . 55501
S(4) C(6) 2.709(5) yes . 55501
S(4) H(5) 3.791(7) no . 64502
S(5) Br(1) 3.942(1) yes . 55501
S(5) S(3) 3.191(2) yes . 55501
S(5) S(6) 3.977(2) yes . 45501
S(5) S(6) 2.922(2) yes . 55501
S(5) O(1) 2.628(4) yes . 55501
S(5) C(5) 2.700(5) yes . 55501
S(5) C(7) 1.812(4) yes . 55501
S(5) C(8) 2.690(5) yes . 55501
S(6) Br(3) 3.808(1) yes . 55501
S(6) S(4) 3.182(2) yes . 55501
S(6) S(5) 2.922(2) yes . 55501
S(6) S(5) 3.977(2) yes . 65501
S(6) S(8) 3.134(2) yes . 55501
S(6) O(1) 3.860(4) yes . 55501
S(6) O(1) 3.826(3) yes . 65501
S(6) C(5) 2.698(5) yes . 55501
S(6) C(7) 2.719(5) yes . 55501
S(6) C(9) 2.695(5) yes . 55501
S(7) Br(4) 3.882(2) yes . 55504
S(7) S(8) 2.871(2) yes . 55501
S(7) S(9) 2.938(2) yes . 55501
S(7) S(10) 3.837(2) yes . 45501
S(7) O(1) 2.810(4) yes . 55501
S(7) C(7) 3.086(4) yes . 55501
S(7) C(8) 2.735(5) yes . 55501
S(7) C(11) 2.626(5) yes . 55501
S(8) Br(1) 3.718(2) yes . 65501
S(8) S(6) 3.134(2) yes . 55501
S(8) S(7) 2.871(2) yes . 55501
S(8) S(10) 2.914(2) yes . 55501
S(8) O(1) 3.353(3) yes . 65501
S(8) C(8) 2.693(5) yes . 55501
S(8) C(10) 2.608(5) yes . 55501
S(8) H(2) 3.174(7) no . 65502
S(9) S(7) 2.938(2) yes . 55501
S(9) S(10) 3.694(2) yes . 45501
S(9) S(10) 3.521(2) yes . 55501
S(9) C(11) 2.769(5) yes . 55501
S(9) C(12) 1.798(6) yes . 55501
S(9) C(13) 3.914(6) yes . 45501
S(9) C(13) 2.762(6) yes . 55501
S(9) H(5) 2.274(7) no . 55501
S(9) H(6) 2.283(6) no . 55501
S(9) H(7) 3.721(6) no . 45501
S(9) H(7) 2.785(6) no . 55501
S(9) H(8) 3.670(6) no . 45501
S(9) H(8) 3.579(6) no . 55501
S(10) Br(2) 3.980(2) yes . 65502
S(10) Br(4) 3.936(2) yes . 65504
S(10) S(7) 3.837(2) yes . 65501
S(10) S(8) 2.914(2) yes . 55501
S(10) S(9) 3.521(2) yes . 55501
S(10) S(9) 3.694(2) yes . 65501
S(10) C(10) 2.799(5) yes . 55501
S(10) C(12) 2.742(6) yes . 55501
S(10) C(13) 1.796(6) yes . 55501
S(10) H(2) 3.336(6) no . 65502
S(10) H(5) 2.759(5) no . 55501
S(10) H(6) 3.560(6) no . 55501
S(10) H(7) 2.275(6) no . 55501
S(10) H(8) 2.285(5) no . 55501
O(1) Br(1) 3.811(4) yes . 55501
O(1) S(5) 2.628(4) yes . 55501
O(1) S(6) 3.826(3) yes . 45501
O(1) S(6) 3.860(4) yes . 55501
O(1) S(7) 2.810(4) yes . 55501
O(1) S(8) 3.353(3) yes . 45501
O(1) C(6) 3.776(6) yes . 55501
O(1) C(8) 2.353(6) yes . 55501
O(1) C(9) 2.893(6) yes . 55501
C(1) Br(1) 3.661(5) yes . 54502
C(1) Br(3) 3.610(5) yes . 64502
C(1) S(2) 2.754(6) yes . 55501
C(1) C(3) 2.688(7) yes . 55501
C(1) C(4) 2.997(7) yes . 55501
C(1) H(3) 1.970(8) no . 55501
C(1) H(4) 1.919(8) no . 55501
C(2) Br(1) 3.952(7) yes . 64502
C(2) Br(3) 3.903(5) yes . 64502
C(2) S(1) 2.759(7) yes . 55501
C(2) S(1) 3.920(6) yes . 65501
C(2) C(3) 2.992(8) yes . 55501
C(2) C(4) 2.701(7) yes . 55501
C(2) H(1) 1.965(8) no . 55501
C(2) H(2) 1.916(8) no . 55501
C(3) S(2) 2.787(5) yes . 55501
C(3) S(4) 2.630(5) yes . 55501
C(3) C(1) 2.688(7) yes . 55501
C(3) C(2) 2.992(8) yes . 55501
C(3) C(5) 2.558(6) yes . 55501
C(3) C(6) 3.902(6) yes . 55501
C(3) H(1) 3.513(7) no . 55501
C(3) H(2) 2.916(8) no . 55501
C(3) H(3) 3.914(8) no . 55501
C(3) H(4) 3.082(7) no . 55501
C(4) S(1) 2.797(5) yes . 55501
C(4) S(3) 2.624(5) yes . 55501
C(4) C(1) 2.997(7) yes . 55501
C(4) C(2) 2.701(7) yes . 55501
C(4) C(5) 2.550(7) yes . 55501
C(4) C(6) 3.892(7) yes . 55501
C(4) H(1) 3.916(7) no . 55501
C(4) H(2) 3.106(7) no . 55501
C(4) H(3) 3.533(7) no . 55501
C(4) H(4) 2.906(7) no . 55501
C(4) H(5) 3.783(8) no . 64502
C(5) Br(2) 3.660(4) yes . 55501
C(5) S(5) 2.700(5) yes . 55501
C(5) S(6) 2.698(5) yes . 55501
C(5) C(3) 2.558(6) yes . 55501
C(5) C(4) 2.550(7) yes . 55501
C(5) C(7) 3.978(6) yes . 55501
C(5) C(8) 3.896(6) yes . 55501
C(6) Br(2) 3.953(4) yes . 55501
C(6) S(3) 2.709(5) yes . 55501
C(6) S(4) 2.709(5) yes . 55501
C(6) O(1) 3.776(6) yes . 55501
C(6) C(3) 3.902(6) yes . 55501
C(6) C(4) 3.892(7) yes . 55501
C(6) C(7) 2.635(6) yes . 55501
C(6) C(8) 2.559(6) yes . 55501
C(6) C(9) 3.888(6) yes . 55501
C(7) Br(1) 3.457(4) yes . 55501
C(7) S(5) 1.812(4) yes . 55501
C(7) S(6) 2.719(5) yes . 55501
C(7) S(7) 3.086(4) yes . 55501
C(7) C(5) 3.978(6) yes . 55501
C(7) C(6) 2.635(6) yes . 55501
C(7) C(9) 2.461(6) yes . 55501
C(8) Br(1) 3.458(4) yes . 55501
C(8) S(5) 2.690(5) yes . 55501
C(8) S(7) 2.735(5) yes . 55501
C(8) S(8) 2.693(5) yes . 55501
C(8) O(1) 2.353(6) yes . 55501
C(8) C(5) 3.896(6) yes . 55501
C(8) C(6) 2.559(6) yes . 55501
C(8) C(10) 3.917(6) yes . 55501
C(8) C(11) 3.907(6) yes . 55501
C(9) Br(1) 3.735(4) yes . 55501
C(9) S(6) 2.695(5) yes . 55501
C(9) O(1) 2.893(6) yes . 55501
C(9) C(6) 3.888(6) yes . 55501
C(9) C(7) 2.461(6) yes . 55501
C(9) C(10) 2.560(6) yes . 55501
C(9) C(11) 2.559(7) yes . 55501
C(10) Br(4) 3.883(4) yes . 65504
C(10) S(8) 2.608(5) yes . 55501
C(10) S(10) 2.799(5) yes . 55501
C(10) C(8) 3.917(6) yes . 55501
C(10) C(9) 2.560(6) yes . 55501
C(10) C(12) 2.721(7) yes . 55501
C(10) C(13) 3.020(7) yes . 55501
C(10) H(5) 2.930(7) no . 55501
C(10) H(6) 3.550(7) no . 55501
C(10) H(7) 3.083(7) no . 55501
C(10) H(8) 3.948(7) no . 55501
C(11) Br(4) 3.711(5) yes . 65504
C(11) S(7) 2.626(5) yes . 55501
C(11) S(9) 2.769(5) yes . 55501
C(11) C(8) 3.907(6) yes . 55501
C(11) C(9) 2.559(7) yes . 55501
C(11) C(12) 2.990(7) yes . 55501
C(11) C(13) 2.709(7) yes . 55501
C(11) H(2) 3.403(8) no . 65502
C(11) H(5) 3.070(7) no . 55501
C(11) H(6) 3.915(7) no . 55501
C(11) H(7) 2.901(7) no . 55501
C(11) H(8) 3.545(7) no . 55501
C(12) Br(2) 3.694(5) yes . 55502
C(12) Br(3) 3.660(6) yes . 65502
C(12) S(9) 1.798(6) yes . 55501
C(12) S(10) 2.742(6) yes . 55501
C(12) C(10) 2.721(7) yes . 55501
C(12) C(11) 2.990(7) yes . 55501
C(12) H(7) 1.933(8) no . 55501
C(12) H(8) 1.986(8) no . 55501
C(13) Br(2) 3.833(7) yes . 65502
C(13) Br(3) 3.979(6) yes . 65502
C(13) Br(4) 3.815(6) yes . 65504
C(13) S(9) 2.762(6) yes . 55501
C(13) S(9) 3.914(6) yes . 65501
C(13) S(10) 1.796(6) yes . 55501
C(13) C(10) 3.020(7) yes . 55501
C(13) C(11) 2.709(7) yes . 55501
C(13) H(5) 1.931(8) no . 55501
C(13) H(6) 1.981(8) no . 55501
H(1) Br(1) 3.232(5) no . 54502
H(1) Br(3) 2.752(6) no . 64502
H(1) Br(4) 3.470(6) no . 54502
H(1) S(1) 2.250(6) no . 55501
H(1) S(2) 3.564(6) no . 55501
H(1) C(2) 1.965(8) no . 55501
H(1) C(3) 3.513(7) no . 55501
H(1) C(4) 3.916(7) no . 55501
H(2) Br(1) 3.317(5) no . 54502
H(2) Br(3) 3.953(5) no . 64502
H(2) S(1) 2.244(7) no . 55501
H(2) S(2) 2.801(6) no . 55501
H(2) S(8) 3.174(7) no . 64502
H(2) S(10) 3.336(6) no . 64502
H(2) C(2) 1.916(8) no . 55501
H(2) C(3) 2.916(8) no . 55501
H(2) C(4) 3.106(7) no . 55501
H(2) C(11) 3.403(8) no . 64502
H(3) Br(1) 3.007(7) no . 64502
H(3) Br(3) 3.427(5) no . 64502
H(3) Br(4) 3.881(6) no . 64502
H(3) Fe(1) 3.438(5) no . 64502
H(3) S(1) 3.566(7) no . 55501
H(3) S(1) 3.689(6) no . 65501
H(3) S(2) 2.272(6) no . 55501
H(3) C(1) 1.970(8) no . 55501
H(3) C(3) 3.914(8) no . 55501
H(3) C(4) 3.533(7) no . 55501
H(4) Br(4) 3.874(6) no . 64502
H(4) S(1) 2.810(6) no . 55501
H(4) S(1) 3.667(6) no . 65501
H(4) S(2) 2.254(6) no . 55501
H(4) C(1) 1.919(8) no . 55501
H(4) C(3) 3.082(7) no . 55501
H(4) C(4) 2.906(7) no . 55501
H(5) Br(2) 3.058(5) no . 55502
H(5) Br(3) 3.472(5) no . 65502
H(5) S(2) 3.508(6) no . 65502
H(5) S(4) 3.791(7) no . 65502
H(5) S(9) 2.274(7) no . 55501
H(5) S(10) 2.759(5) no . 55501
H(5) C(4) 3.783(8) no . 65502
H(5) C(10) 2.930(7) no . 55501
H(5) C(11) 3.070(7) no . 55501
H(5) C(13) 1.931(8) no . 55501
H(6) Br(2) 3.625(5) no . 55502
H(6) Br(3) 3.120(6) no . 65502
H(6) Br(4) 3.552(5) no . 55502
H(6) S(9) 2.283(6) no . 55501
H(6) S(10) 3.560(6) no . 55501
H(6) C(10) 3.550(7) no . 55501
H(6) C(11) 3.915(7) no . 55501
H(6) C(13) 1.981(8) no . 55501
H(7) Br(4) 3.009(6) no . 65504
H(7) S(9) 2.785(6) no . 55501
H(7) S(9) 3.721(6) no . 65501
H(7) S(10) 2.275(6) no . 55501
H(7) C(10) 3.083(7) no . 55501
H(7) C(11) 2.901(7) no . 55501
H(7) C(12) 1.933(8) no . 55501
H(8) Br(2) 3.035(7) no . 65502
H(8) Br(3) 3.352(6) no . 65502
H(8) Br(4) 3.854(5) no . 65502
H(8) Fe(1) 3.423(6) no . 65502
H(8) S(9) 3.579(6) no . 55501
H(8) S(9) 3.670(6) no . 65501
H(8) S(10) 2.285(5) no . 55501
H(8) C(10) 3.948(7) no . 55501
H(8) C(11) 3.545(7) no . 55501
H(8) C(12) 1.986(8) no . 55501

loop_
_geom_torsion_atom_site_label_1
_geom_torsion_atom_site_label_2
_geom_torsion_atom_site_label_3
_geom_torsion_atom_site_label_4
_geom_torsion
_geom_torsion_publ_flag
_geom_torsion_site_symmetry_1
_geom_torsion_site_symmetry_2
_geom_torsion_site_symmetry_3
_geom_torsion_site_symmetry_4
C(3) S(1) C(1) C(2) 43.0(5) yes . . . .
C(3) S(1) C(1) H(1) 167.1(5) no . . . .
C(3) S(1) C(1) H(2) -75.2(5) no . . . .
C(1) S(1) C(3) S(3) 171.4(2) yes . . . .
C(1) S(1) C(3) C(4) -10.9(5) yes . . . .
C(4) S(2) C(2) C(1) 44.6(6) yes . . . .
C(4) S(2) C(2) H(3) 169.2(6) no . . . .
C(4) S(2) C(2) H(4) -72.9(6) no . . . .
C(2) S(2) C(4) S(4) 165.2(2) yes . . . .
C(2) S(2) C(4) C(3) -13.2(5) yes . . . .
C(5) S(3) C(3) S(1) 177.7(2) yes . . . .
C(5) S(3) C(3) C(4) -0.4(4) yes . . . .
C(3) S(3) C(5) S(4) 0.4(3) yes . . . .
C(3) S(3) C(5) C(6) 178.5(4) yes . . . .
C(5) S(4) C(4) S(2) -178.6(2) yes . . . .
C(5) S(4) C(4) C(3) 0.0(4) yes . . . .
C(4) S(4) C(5) S(3) -0.3(3) yes . . . .
C(4) S(4) C(5) C(6) -178.4(4) yes . . . .
C(7) S(5) C(6) S(6) 2.8(3) yes . . . .
C(7) S(5) C(6) C(5) -178.7(4) yes . . . .
C(6) S(5) C(7) O(1) 178.4(4) yes . . . .
C(6) S(5) C(7) C(8) 0.2(3) yes . . . .
C(8) S(6) C(6) S(5) -4.2(3) yes . . . .
C(8) S(6) C(6) C(5) 177.3(4) yes . . . .
C(6) S(6) C(8) C(7) 4.4(4) yes . . . .
C(6) S(6) C(8) C(9) -168.7(3) yes . . . .
C(10) S(7) C(9) S(8) 2.6(3) yes . . . .
C(10) S(7) C(9) C(8) -175.8(4) yes . . . .
C(9) S(7) C(10) S(9) 179.0(2) yes . . . .
C(9) S(7) C(10) C(11) -1.3(4) yes . . . .
C(11) S(8) C(9) S(7) -2.8(3) yes . . . .
C(11) S(8) C(9) C(8) 175.6(4) yes . . . .
C(9) S(8) C(11) S(10) -178.3(2) yes . . . .
C(9) S(8) C(11) C(10) 2.0(4) yes . . . .
C(12) S(9) C(10) S(7) -168.9(2) yes . . . .
C(12) S(9) C(10) C(11) 11.4(5) yes . . . .
C(10) S(9) C(12) C(13) -45.7(5) yes . . . .
C(10) S(9) C(12) H(5) 72.2(5) no . . . .
C(10) S(9) C(12) H(6) -169.6(5) no . . . .
C(13) S(10) C(11) S(8) -165.7(2) yes . . . .
C(13) S(10) C(11) C(10) 13.9(5) yes . . . .
C(11) S(10) C(13) C(12) -47.2(5) yes . . . .
C(11) S(10) C(13) H(7) 70.3(6) no . . . .
C(11) S(10) C(13) H(8) -171.2(5) no . . . .
S(1) C(1) C(2) S(2) -66.0(7) yes . . . .
S(1) C(1) C(2) H(3) 170.0(6) no . . . .
S(1) C(1) C(2) H(4) 52.5(7) no . . . .
H(1) C(1) C(2) S(2) 170.6(7) no . . . .
H(1) C(1) C(2) H(3) 46(1) no . . . .
H(1) C(1) C(2) H(4) -70.9(9) no . . . .
H(2) C(1) C(2) S(2) 53.4(8) no . . . .
H(2) C(1) C(2) H(3) -70.6(9) no . . . .
H(2) C(1) C(2) H(4) 171.9(7) no . . . .
S(1) C(3) C(4) S(2) 0.8(7) yes . . . .
S(1) C(3) C(4) S(4) -177.5(3) yes . . . .
S(3) C(3) C(4) S(2) 178.6(3) yes . . . .
S(3) C(3) C(4) S(4) 0.2(5) yes . . . .
S(3) C(5) C(6) S(5) -1.6(6) yes . . . .
S(3) C(5) C(6) S(6) 176.9(3) yes . . . .
S(4) C(5) C(6) S(5) 176.5(3) yes . . . .
S(4) C(5) C(6) S(6) -5.0(6) yes . . . .
S(5) C(7) C(8) S(6) -3.2(5) yes . . . .
S(5) C(7) C(8) C(9) 169.9(4) yes . . . .
O(1) C(7) C(8) S(6) 178.7(4) yes . . . .
O(1) C(7) C(8) C(9) -8.2(7) yes . . . .
S(6) C(8) C(9) S(7) 174.7(3) yes . . . .
S(6) C(8) C(9) S(8) -3.5(6) yes . . . .
C(7) C(8) C(9) S(7) 1.7(6) yes . . . .
C(7) C(8) C(9) S(8) -176.5(3) yes . . . .
S(7) C(10) C(11) S(8) -0.5(5) yes . . . .
S(7) C(10) C(11) S(10) 179.9(3) yes . . . .
S(9) C(10) C(11) S(8) 179.2(3) yes . . . .
S(9) C(10) C(11) S(10) -0.4(8) yes . . . .
S(9) C(12) C(13) S(10) 69.2(6) yes . . . .
S(9) C(12) C(13) H(7) -49.5(7) no . . . .
S(9) C(12) C(13) H(8) -167.6(6) no . . . .
H(5) C(12) C(13) S(10) -49.8(7) no . . . .
H(5) C(12) C(13) H(7) -168.6(7) no . . . .
H(5) C(12) C(13) H(8) 73.4(8) no . . . .
H(6) C(12) C(13) S(10) -167.5(6) no . . . .
H(6) C(12) C(13) H(7) 73.7(9) no . . . .
H(6) C(12) C(13) H(8) -44(1) no . . . .
